data_7107691
loop_
_publ_author_name
'Andrew J. Lewis'
'Eiko Nakamaru-Ogiso '
'James M. Kikkawa'
'Patrick J. Carroll'
'Eric J. Schelter'

_publ_section_title
;
 Pentavalent Uranium Trans-Dihalides and -Pseudohalides
;
_journal_name_full Chem.Commun.
_journal_page_first 4977
_journal_paper_doi 10.1039/c2cc31601c
_journal_volume 48
_journal_year 2012
_chemical_formula_sum 'C18 H54 F2 N3 Si6 U'
_chemical_formula_weight 757.21
_space_group_IT_number 19
_symmetry_cell_setting orthorhombic
_symmetry_Int_Tables_number 19
_symmetry_space_group_name_Hall 'P 2ac 2ab'
_symmetry_space_group_name_H-M 'P 21 21 21'
_atom_sites_solution_hydrogens geom
_atom_sites_solution_primary direct
_audit_creation_method SHELXL-97
_cell_angle_alpha 90.00
_cell_angle_beta 90.00
_cell_angle_gamma 90.00
_cell_formula_units_Z 4
_cell_length_a 11.7891(7)
_cell_length_b 12.4396(8)
_cell_length_c 22.9328(14)
_cell_measurement_temperature 143(1)
_cell_volume 3363.1(4)
_computing_data_collection 'Bruker APEX2'
_computing_data_reduction 'Bruker SAINT'
_computing_structure_refinement 'SHELXL-97 (Sheldrick, 2008)'
_computing_structure_solution 'SHELXS-97 (Sheldrick, 2008)'
_diffrn_ambient_temperature 143(1)
_diffrn_measured_fraction_theta_full 0.994
_diffrn_measured_fraction_theta_max 0.994
_diffrn_measurement_device 'CCD Area Detector'
_diffrn_measurement_device_type 'Bruker APEXII'
_diffrn_measurement_method 'phi and omega scans'
_diffrn_radiation_monochromator graphite
_diffrn_radiation_source 'sealed tube'
_diffrn_radiation_type MoK\a
_diffrn_radiation_wavelength 0.71073
_diffrn_reflns_av_R_equivalents 0.0520
_diffrn_reflns_av_sigmaI/netI 0.0227
_diffrn_reflns_limit_h_max 15
_diffrn_reflns_limit_h_min -15
_diffrn_reflns_limit_k_max 16
_diffrn_reflns_limit_k_min -16
_diffrn_reflns_limit_l_max 29
_diffrn_reflns_limit_l_min -29
_diffrn_reflns_number 82945
_diffrn_reflns_theta_full 27.63
_diffrn_reflns_theta_max 27.63
_diffrn_reflns_theta_min 1.78
_exptl_absorpt_coefficient_mu 5.062
_exptl_absorpt_correction_T_max 0.7456
_exptl_absorpt_correction_T_min 0.4061
_exptl_absorpt_correction_type multi-scan
_exptl_absorpt_process_details '(SADABS; Sheldrick, 2007)'
_exptl_crystal_density_diffrn 1.495
_exptl_crystal_density_method 'not measured'
_exptl_crystal_F_000 1508
_exptl_crystal_size_max 0.50
_exptl_crystal_size_mid 0.38
_exptl_crystal_size_min 0.25
_refine_diff_density_max 1.643
_refine_diff_density_min -0.561
_refine_diff_density_rms 0.065
_refine_ls_abs_structure_details 'Flack H D (1983), Acta Cryst. A39, 876-881'
_refine_ls_abs_structure_Flack 0.366(3)
_refine_ls_extinction_method none
_refine_ls_goodness_of_fit_ref 1.054
_refine_ls_hydrogen_treatment constr
_refine_ls_matrix_type full
_refine_ls_number_parameters 291
_refine_ls_number_reflns 7771
_refine_ls_number_restraints 0
_refine_ls_restrained_S_all 1.054
_refine_ls_R_factor_all 0.0188
_refine_ls_R_factor_gt 0.0176
_refine_ls_shift/su_max 0.003
_refine_ls_shift/su_mean 0.000
_refine_ls_structure_factor_coef Fsqd
_refine_ls_weighting_details 'calc w=1/[\s^2^(Fo^2^)+(0.0169P)^2^+2.1650P] where P=(Fo^2^+2Fc^2^)/3'
_refine_ls_weighting_scheme calc
_refine_ls_wR_factor_gt 0.0422
_refine_ls_wR_factor_ref 0.0427
_reflns_number_gt 7570
_reflns_number_total 7771
_reflns_threshold_expression >2sigma(I)
_cod_data_source_file c2cc31601c.txt
_cod_data_source_block UP4100(Cmpd1)
_cod_original_sg_symbol_H-M 'P 21 21 21 '
_cod_database_code 7107691

loop_
_symmetry_equiv_pos_as_xyz
'x, y, z'
'x+1/2, -y+1/2, -z'
'-x, y+1/2, -z+1/2'
'-x+1/2, -y, z+1/2'

loop_
_atom_site_label
_atom_site_type_symbol
_atom_site_fract_x
_atom_site_fract_y
_atom_site_fract_z
_atom_site_U_iso_or_equiv
_atom_site_adp_type
_atom_site_occupancy
_atom_site_symmetry_multiplicity
_atom_site_calc_flag
_atom_site_refinement_flags
U1 U 0.716746(8) 0.556258(8) 0.622738(4) 0.02451(3) Uani 1 1 d .
Si1 Si 0.62061(10) 0.48294(8) 0.48791(4) 0.0387(2) Uani 1 1 d .
Si2 Si 0.65630(8) 0.30084(6) 0.57342(4) 0.03037(18) Uani 1 1 d .
Si3 Si 0.67943(8) 0.82803(7) 0.63963(4) 0.0375(2) Uani 1 1 d .
Si4 Si 0.46961(8) 0.68776(8) 0.65375(5) 0.0409(2) Uani 1 1 d .
Si5 Si 1.00129(6) 0.50116(6) 0.62807(4) 0.03123(17) Uani 1 1 d .
Si6 Si 0.88147(8) 0.53401(6) 0.74439(4) 0.03163(19) Uani 1 1 d .
F1 F 0.63529(17) 0.47110(14) 0.68717(8) 0.0384(5) Uani 1 1 d .
F2 F 0.80327(17) 0.64185(15) 0.55907(8) 0.0381(4) Uani 1 1 d .
N1 N 0.6602(2) 0.4391(2) 0.55765(10) 0.0278(5) Uani 1 1 d .
N2 N 0.6162(2) 0.70059(19) 0.64029(11) 0.0297(5) Uani 1 1 d .
N3 N 0.8776(2) 0.52823(17) 0.66776(11) 0.0256(5) Uani 1 1 d .
C1 C 0.4887(4) 0.4142(4) 0.46165(19) 0.0629(13) Uani 1 1 d .
H1a H 0.5029 0.3386 0.4575 0.094 Uiso 1 1 calc R
H1b H 0.4668 0.4437 0.4246 0.094 Uiso 1 1 calc R
H1c H 0.4287 0.4252 0.4894 0.094 Uiso 1 1 calc R
C2 C 0.5849(5) 0.6293(3) 0.48750(18) 0.0619(13) Uani 1 1 d .
H2a H 0.5232 0.6424 0.5139 0.093 Uiso 1 1 calc R
H2b H 0.5633 0.6506 0.4488 0.093 Uiso 1 1 calc R
H2c H 0.6500 0.6700 0.4996 0.093 Uiso 1 1 calc R
C3 C 0.7364(4) 0.4620(3) 0.43424(15) 0.0599(12) Uani 1 1 d .
H3a H 0.8049 0.4944 0.4485 0.090 Uiso 1 1 calc R
H3b H 0.7158 0.4943 0.3977 0.090 Uiso 1 1 calc R
H3c H 0.7484 0.3863 0.4287 0.090 Uiso 1 1 calc R
C4 C 0.5122(3) 0.2564(3) 0.59509(19) 0.0513(10) Uani 1 1 d .
H4a H 0.4885 0.2954 0.6291 0.077 Uiso 1 1 calc R
H4b H 0.5134 0.1809 0.6037 0.077 Uiso 1 1 calc R
H4c H 0.4601 0.2698 0.5638 0.077 Uiso 1 1 calc R
C5 C 0.7558(3) 0.2662(2) 0.63431(14) 0.0375(7) Uani 1 1 d .
H5a H 0.8315 0.2871 0.6238 0.056 Uiso 1 1 calc R
H5b H 0.7536 0.1901 0.6413 0.056 Uiso 1 1 calc R
H5c H 0.7333 0.3037 0.6690 0.056 Uiso 1 1 calc R
C6 C 0.7063(4) 0.2206(3) 0.50945(15) 0.0460(9) Uani 1 1 d .
H6a H 0.6578 0.2342 0.4766 0.069 Uiso 1 1 calc R
H6b H 0.7041 0.1455 0.5189 0.069 Uiso 1 1 calc R
H6c H 0.7826 0.2410 0.4999 0.069 Uiso 1 1 calc R
C7 C 0.6257(5) 0.9146(3) 0.7000(3) 0.0796(17) Uani 1 1 d .
H7a H 0.5451 0.9234 0.6961 0.119 Uiso 1 1 calc R
H7b H 0.6619 0.9837 0.6982 0.119 Uiso 1 1 calc R
H7c H 0.6424 0.8813 0.7368 0.119 Uiso 1 1 calc R
C8 C 0.6604(5) 0.8964(4) 0.5681(2) 0.0728(15) Uani 1 1 d .
H8a H 0.6878 0.8506 0.5374 0.109 Uiso 1 1 calc R
H8b H 0.7023 0.9626 0.5679 0.109 Uiso 1 1 calc R
H8c H 0.5814 0.9112 0.5619 0.109 Uiso 1 1 calc R
C9 C 0.8354(3) 0.8187(3) 0.65196(19) 0.0490(9) Uani 1 1 d .
H9a H 0.8496 0.7834 0.6885 0.074 Uiso 1 1 calc R
H9b H 0.8674 0.8896 0.6528 0.074 Uiso 1 1 calc R
H9c H 0.8695 0.7782 0.6209 0.074 Uiso 1 1 calc R
C10 C 0.4176(3) 0.5534(3) 0.6289(2) 0.0573(10) Uani 1 1 d .
H10a H 0.4245 0.5483 0.5873 0.086 Uiso 1 1 calc R
H10b H 0.3394 0.5449 0.6397 0.086 Uiso 1 1 calc R
H10c H 0.4620 0.4978 0.6468 0.086 Uiso 1 1 calc R
C11 C 0.4360(4) 0.6979(4) 0.7325(2) 0.0668(13) Uani 1 1 d .
H11a H 0.4812 0.6472 0.7538 0.100 Uiso 1 1 calc R
H11b H 0.3571 0.6825 0.7385 0.100 Uiso 1 1 calc R
H11Cc H 0.4523 0.7693 0.7460 0.100 Uiso 1 1 calc R
C12 C 0.3867(3) 0.7912(3) 0.6122(2) 0.0637(13) Uani 1 1 d .
H12a H 0.4088 0.8618 0.6247 0.096 Uiso 1 1 calc R
H12b H 0.3072 0.7812 0.6193 0.096 Uiso 1 1 calc R
H12c H 0.4017 0.7836 0.5712 0.096 Uiso 1 1 calc R
C13 C 1.0899(3) 0.6240(3) 0.6197(2) 0.0551(10) Uani 1 1 d .
H13a H 1.0456 0.6800 0.6021 0.083 Uiso 1 1 calc R
H13b H 1.1541 0.6082 0.5954 0.083 Uiso 1 1 calc R
H13c H 1.1158 0.6472 0.6574 0.083 Uiso 1 1 calc R
C14 C 1.0882(3) 0.3915(3) 0.66144(19) 0.0487(9) Uani 1 1 d .
H14a H 1.1145 0.4139 0.6991 0.073 Uiso 1 1 calc R
H14b H 1.1521 0.3763 0.6368 0.073 Uiso 1 1 calc R
H14c H 1.0426 0.3280 0.6655 0.073 Uiso 1 1 calc R
C15 C 0.9656(3) 0.4526(4) 0.55287(15) 0.0504(9) Uani 1 1 d .
H15a H 0.9140 0.3931 0.5555 0.076 Uiso 1 1 calc R
H15b H 1.0337 0.4300 0.5335 0.076 Uiso 1 1 calc R
H15c H 0.9309 0.5098 0.5312 0.076 Uiso 1 1 calc R
C16 C 0.7634(4) 0.6200(3) 0.77230(14) 0.0524(11) Uani 1 1 d .
H16a H 0.7614 0.6862 0.7508 0.079 Uiso 1 1 calc R
H16b H 0.7756 0.6352 0.8129 0.079 Uiso 1 1 calc R
H16c H 0.6927 0.5829 0.7676 0.079 Uiso 1 1 calc R
C17 C 1.0166(4) 0.5956(3) 0.77108(18) 0.0535(11) Uani 1 1 d .
H17a H 1.0798 0.5534 0.7579 0.080 Uiso 1 1 calc R
H17b H 1.0162 0.5976 0.8129 0.080 Uiso 1 1 calc R
H17c H 1.0232 0.6674 0.7561 0.080 Uiso 1 1 calc R
C18 C 0.8673(4) 0.3972(3) 0.77679(14) 0.0407(8) Uani 1 1 d .
H18a H 0.7931 0.3693 0.7685 0.061 Uiso 1 1 calc R
H18b H 0.8778 0.4014 0.8182 0.061 Uiso 1 1 calc R
H18c H 0.9236 0.3505 0.7603 0.061 Uiso 1 1 calc R

loop_
_atom_site_aniso_label
_atom_site_aniso_U_11
_atom_site_aniso_U_22
_atom_site_aniso_U_33
_atom_site_aniso_U_23
_atom_site_aniso_U_13
_atom_site_aniso_U_12
U1 0.02528(5) 0.02171(4) 0.02654(5) -0.00065(4) -0.00298(4) 0.00269(4)
Si1 0.0565(6) 0.0319(4) 0.0278(5) 0.0060(4) -0.0130(4) -0.0063(4)
Si2 0.0364(5) 0.0230(4) 0.0317(4) 0.0029(3) -0.0070(4) -0.0056(3)
Si3 0.0438(5) 0.0217(4) 0.0471(5) 0.0024(4) -0.0021(4) 0.0030(3)
Si4 0.0319(5) 0.0334(5) 0.0573(6) 0.0063(4) 0.0098(4) 0.0109(4)
Si5 0.0237(4) 0.0304(4) 0.0396(5) 0.0097(4) 0.0001(4) 0.0016(3)
Si6 0.0463(5) 0.0240(4) 0.0246(4) 0.0025(3) -0.0087(3) 0.0028(3)
F1 0.0391(11) 0.0348(10) 0.0412(10) 0.0043(8) 0.0046(8) 0.0021(8)
F2 0.0432(12) 0.0364(10) 0.0346(10) 0.0073(8) 0.0021(8) -0.0035(8)
N1 0.0324(13) 0.0249(11) 0.0261(11) 0.0063(11) -0.0035(10) -0.0013(12)
N2 0.0306(13) 0.0254(11) 0.0331(14) 0.0036(10) 0.0054(10) 0.0030(10)
N3 0.0277(13) 0.0179(11) 0.0312(13) 0.0042(9) -0.0017(10) 0.0008(8)
C1 0.071(3) 0.065(3) 0.053(2) 0.012(2) -0.035(2) -0.013(2)
C2 0.105(4) 0.037(2) 0.044(2) 0.0110(17) -0.022(2) 0.007(2)
C3 0.095(3) 0.060(3) 0.0249(16) 0.0072(16) -0.0016(18) -0.010(2)
C4 0.042(2) 0.047(2) 0.065(3) 0.0185(19) -0.0069(18) -0.0109(17)
C5 0.0461(19) 0.0276(14) 0.0389(18) 0.0075(13) -0.0091(14) -0.0009(12)
C6 0.069(3) 0.0279(15) 0.0413(18) -0.0069(13) -0.0047(19) -0.0028(17)
C7 0.077(3) 0.042(2) 0.120(5) -0.035(3) 0.020(3) 0.001(2)
C8 0.086(4) 0.050(2) 0.083(3) 0.037(2) -0.028(3) -0.020(2)
C9 0.045(2) 0.0368(18) 0.066(2) 0.0000(17) -0.0111(18) -0.0080(16)
C10 0.0312(16) 0.0488(19) 0.092(3) -0.005(3) 0.003(2) -0.0014(16)
C11 0.068(3) 0.060(3) 0.073(3) 0.004(2) 0.034(2) 0.008(2)
C12 0.038(2) 0.051(2) 0.102(4) 0.019(2) -0.003(2) 0.0178(17)
C13 0.0311(17) 0.0451(19) 0.089(3) 0.019(2) 0.006(2) -0.0048(14)
C14 0.038(2) 0.044(2) 0.064(3) 0.0104(18) 0.0015(18) 0.0146(16)
C15 0.045(2) 0.070(3) 0.0369(18) -0.005(2) 0.0138(15) 0.008(2)
C16 0.082(3) 0.050(2) 0.0254(16) -0.0021(14) -0.0009(18) 0.026(2)
C17 0.076(3) 0.0369(18) 0.048(2) 0.0020(16) -0.027(2) -0.0143(19)
C18 0.064(2) 0.0306(16) 0.0278(16) 0.0073(13) 0.0000(16) -0.0031(16)

loop_
_atom_type_symbol
_atom_type_description
_atom_type_scat_dispersion_real
_atom_type_scat_dispersion_imag
_atom_type_scat_source
C C 0.0033 0.0016 'International Tables Vol C Tables 4.2.6.8 and 6.1.1.4'
H H 0.0000 0.0000 'International Tables Vol C Tables 4.2.6.8 and 6.1.1.4'
F F 0.0171 0.0103 'International Tables Vol C Tables 4.2.6.8 and 6.1.1.4'
N N 0.0061 0.0033 'International Tables Vol C Tables 4.2.6.8 and 6.1.1.4'
Si Si 0.0817 0.0704 'International Tables Vol C Tables 4.2.6.8 and 6.1.1.4'
U U -9.6767 9.6646 'International Tables Vol C Tables 4.2.6.8 and 6.1.1.4'

loop_
_geom_angle_atom_site_label_1
_geom_angle_atom_site_label_2
_geom_angle_atom_site_label_3
_geom_angle
F1 U1 F2 178.35(8)
F1 U1 N2 92.15(8)
F2 U1 N2 88.56(8)
F1 U1 N3 89.06(8)
F2 U1 N3 89.29(8)
N2 U1 N3 120.90(9)
F1 U1 N1 90.28(8)
F2 U1 N1 90.66(8)
N2 U1 N1 120.41(10)
N3 U1 N1 118.67(9)
F1 U1 Si6 68.67(6)
F2 U1 Si6 109.71(6)
N2 U1 Si6 102.98(7)
N3 U1 Si6 26.77(7)
N1 U1 Si6 132.61(7)
F1 U1 Si4 72.47(5)
F2 U1 Si4 108.67(6)
N2 U1 Si4 26.74(7)
N3 U1 Si4 135.85(7)
N1 U1 Si4 101.59(7)
Si6 U1 Si4 110.74(3)
F1 U1 Si1 110.97(6)
F2 U1 Si1 70.32(6)
N2 U1 Si1 101.87(7)
N3 U1 Si1 132.23(7)
N1 U1 Si1 26.45(7)
Si6 U1 Si1 155.15(2)
Si4 U1 Si1 91.91(3)
F1 U1 Si5 109.18(6)
F2 U1 Si5 69.29(6)
N2 U1 Si5 133.46(7)
N3 U1 Si5 26.14(7)
N1 U1 Si5 100.92(7)
Si6 U1 Si5 52.92(2)
Si4 U1 Si5 157.43(2)
Si1 U1 Si5 107.68(3)
F1 U1 Si3 111.51(5)
F2 U1 Si3 68.71(5)
N2 U1 Si3 26.06(7)
N3 U1 Si3 102.41(6)
N1 U1 Si3 133.91(7)
Si6 U1 Si3 93.47(2)
Si4 U1 Si3 52.80(2)
Si1 U1 Si3 108.82(2)
Si5 U1 Si3 108.58(2)
F1 U1 Si2 70.39(5)
F2 U1 Si2 110.10(5)
N2 U1 Si2 134.78(7)
N3 U1 Si2 100.79(6)
N1 U1 Si2 25.86(6)
Si6 U1 Si2 108.14(2)
Si4 U1 Si2 109.47(2)
Si1 U1 Si2 52.31(2)
Si5 U1 Si2 91.70(2)
Si3 U1 Si2 156.74(2)
N1 Si1 C3 111.44(16)
N1 Si1 C2 111.56(17)
C3 Si1 C2 107.4(2)
N1 Si1 C1 111.85(17)
C3 Si1 C1 109.5(2)
C2 Si1 C1 104.8(2)
N1 Si1 U1 33.81(9)
C3 Si1 U1 113.18(14)
C2 Si1 U1 79.58(13)
C1 Si1 U1 133.44(16)
N1 Si2 C4 111.76(16)
N1 Si2 C6 110.64(14)
C4 Si2 C6 109.9(2)
N1 Si2 C5 111.22(13)
C4 Si2 C5 107.77(16)
C6 Si2 C5 105.36(17)
N1 Si2 U1 32.90(8)
C4 Si2 U1 112.11(14)
C6 Si2 U1 133.18(12)
C5 Si2 U1 80.68(10)
N2 Si3 C8 111.68(18)
N2 Si3 C9 111.24(15)
C8 Si3 C9 106.3(2)
N2 Si3 C7 111.80(19)
C8 Si3 C7 110.5(3)
C9 Si3 C7 105.0(2)
N2 Si3 U1 33.28(8)
C8 Si3 U1 111.45(17)
C9 Si3 U1 80.17(12)
C7 Si3 U1 134.14(17)
N2 Si4 C11 112.0(2)
N2 Si4 C10 110.43(15)
C11 Si4 C10 106.7(2)
N2 Si4 C12 111.07(16)
C11 Si4 C12 109.7(2)
C10 Si4 C12 106.7(2)
N2 Si4 U1 33.98(8)
C11 Si4 U1 114.70(16)
C10 Si4 U1 77.77(11)
C12 Si4 U1 131.82(16)
N3 Si5 C13 111.27(16)
N3 Si5 C14 112.56(15)
C13 Si5 C14 109.48(18)
N3 Si5 C15 110.68(14)
C13 Si5 C15 107.2(2)
C14 Si5 C15 105.3(2)
N3 Si5 U1 33.39(8)
C13 Si5 U1 112.44(12)
C14 Si5 U1 134.19(13)
C15 Si5 U1 79.16(12)
N3 Si6 C18 111.00(13)
N3 Si6 C16 110.27(14)
C18 Si6 C16 108.63(19)
N3 Si6 C17 111.44(17)
C18 Si6 C17 108.67(17)
C16 Si6 C17 106.7(2)
N3 Si6 U1 34.06(8)
C18 Si6 U1 110.41(12)
C16 Si6 U1 79.03(11)
C17 Si6 U1 136.00(13)
Si1 N1 Si2 119.01(15)
Si1 N1 U1 119.74(14)
Si2 N1 U1 121.24(12)
Si3 N2 Si4 120.05(14)
Si3 N2 U1 120.66(13)
Si4 N2 U1 119.28(13)
Si5 N3 Si6 120.36(15)
Si5 N3 U1 120.47(13)
Si6 N3 U1 119.17(13)

loop_
_geom_bond_atom_site_label_1
_geom_bond_atom_site_label_2
_geom_bond_distance
U1 F1 2.0562(19)
U1 F2 2.0751(18)
U1 N2 2.189(2)
U1 N3 2.187(2)
U1 N1 2.190(3)
U1 Si6 3.4104(9)
U1 Si4 3.4162(9)
U1 Si1 3.4171(10)
U1 Si5 3.4260(8)
U1 Si3 3.4312(9)
U1 Si2 3.4470(8)
Si1 N1 1.753(2)
Si1 C3 1.856(5)
Si1 C2 1.868(4)
Si1 C1 1.874(4)
Si2 N1 1.758(3)
Si2 C4 1.854(4)
Si2 C6 1.869(3)
Si2 C5 1.874(3)
Si3 N2 1.752(3)
Si3 C8 1.862(4)
Si3 C9 1.864(4)
Si3 C7 1.865(4)
Si4 N2 1.762(3)
Si4 C11 1.853(5)
Si4 C10 1.870(4)
Si4 C12 1.877(4)
Si5 N3 1.751(3)
Si5 C13 1.861(4)
Si5 C14 1.870(4)
Si5 C15 1.875(4)
Si6 N3 1.759(3)
Si6 C18 1.865(3)
Si6 C16 1.868(4)
Si6 C17 1.871(4)
